data_7109988
loop_
_publ_author_name
'Takashi Kajiwara'
'Masakazu Higuchi'
'Akihiro Yuasa'
'Hideyuki Higashimura'
'Susumu Kitagawa'

_publ_section_title
;
 One-dimensional alignment of strong Lewis acid sites in a porous
 coordination polymer
;
_journal_name_full Chem.Commun.
_journal_page_first 10459
_journal_paper_doi 10.1039/c3cc43384f
_journal_volume 49
_journal_year 2013
_chemical_formula_sum 'C30 H30 La N3 O9 S3'
_chemical_formula_weight 811.66
_chemical_name_systematic
; 
 ? 
;
_space_group_IT_number 9
_symmetry_cell_setting monoclinic
_symmetry_space_group_name_Hall 'C -2yc'
_symmetry_space_group_name_H-M 'C 1 c 1'
_atom_sites_solution_hydrogens geom
_atom_sites_solution_primary direct
_atom_sites_solution_secondary difmap
_audit_creation_method SHELXL-97
_cell_angle_alpha 90.000(6)
_cell_angle_beta 91.544(6)
_cell_angle_gamma 90.000(6)
_cell_formula_units_Z 4
_cell_length_a 23.241(10)
_cell_length_b 16.264(7)
_cell_length_c 8.206(4)
_cell_measurement_reflns_used 426
_cell_measurement_temperature 103.1500
_cell_measurement_theta_max 30.9997
_cell_measurement_theta_min 1.5288
_cell_volume 3101(2)
_computing_cell_refinement 'RIGAKU CrystalClear'
_computing_data_collection 'RIGAKU CrystalClear'
_computing_data_reduction 'RIGAKU CrystalClear'
_computing_molecular_graphics ORTEP-III
_computing_structure_refinement 'SHELXL-97 (Sheldrick, 1997)'
_computing_structure_solution 'SHELXS-97 (Sheldrick, 1990)'
_diffrn_ambient_temperature 103(2)
_diffrn_detector_area_resol_mean 28.5714
_diffrn_measured_fraction_theta_full 0.999
_diffrn_measured_fraction_theta_max 0.999
_diffrn_measurement_device_type 'RIGAKU Saturn CCD'
_diffrn_measurement_method 'omega scans'
_diffrn_radiation_monochromator graphite
_diffrn_radiation_source 'fine-focus sealed tube'
_diffrn_radiation_type MoK\a
_diffrn_radiation_wavelength 0.71075
_diffrn_reflns_av_R_equivalents 0.0313
_diffrn_reflns_av_sigmaI/netI 0.0467
_diffrn_reflns_limit_h_max 27
_diffrn_reflns_limit_h_min -27
_diffrn_reflns_limit_k_max 14
_diffrn_reflns_limit_k_min -19
_diffrn_reflns_limit_l_max 9
_diffrn_reflns_limit_l_min -9
_diffrn_reflns_number 10373
_diffrn_reflns_theta_full 25.00
_diffrn_reflns_theta_max 25.00
_diffrn_reflns_theta_min 1.53
_exptl_absorpt_coefficient_mu 1.640
_exptl_absorpt_correction_T_max 0.7351
_exptl_absorpt_correction_T_min 0.7351
_exptl_absorpt_correction_type multi-scan
_exptl_absorpt_process_details 'Jacobson, R. (1998) Private communication'
_exptl_crystal_colour Colorless
_exptl_crystal_density_diffrn 1.739
_exptl_crystal_density_method 'not measured'
_exptl_crystal_description Prism
_exptl_crystal_F_000 1632
_exptl_crystal_size_max 0.20
_exptl_crystal_size_mid 0.20
_exptl_crystal_size_min 0.20
_refine_diff_density_max 2.140
_refine_diff_density_min -1.131
_refine_diff_density_rms 0.271
_refine_ls_abs_structure_details 'Flack H D (1983), Acta Cryst. A39, 876-881'
_refine_ls_abs_structure_Flack -0.010(19)
_refine_ls_extinction_method none
_refine_ls_goodness_of_fit_ref 1.219
_refine_ls_hydrogen_treatment constr
_refine_ls_matrix_type full
_refine_ls_number_parameters 372
_refine_ls_number_reflns 5193
_refine_ls_number_restraints 2
_refine_ls_restrained_S_all 1.219
_refine_ls_R_factor_all 0.0412
_refine_ls_R_factor_gt 0.0377
_refine_ls_shift/su_max 0.001
_refine_ls_shift/su_mean 0.000
_refine_ls_structure_factor_coef Fsqd
_refine_ls_weighting_details 'calc w=1/[\s^2^(Fo^2^)+(0.0716P)^2^+8.3022P] where P=(Fo^2^+2Fc^2^)/3'
_refine_ls_weighting_scheme calc
_refine_ls_wR_factor_gt 0.1035
_refine_ls_wR_factor_ref 0.1235
_reflns_number_gt 5104
_reflns_number_total 5193
_reflns_threshold_expression >2sigma(I)
_cod_data_source_file c3cc43384f.txt
_cod_data_source_block la-bttc
_cod_depositor_comments
;
The following automatic conversions were performed:
'__computing_structure_solution' tag replaced with
'_computing_structure_solution'.

Automatic conversion script
Id: cif_correct_tags 1440 2010-10-19 06:21:57Z saulius 
;
_cod_original_cell_volume 3100(2)
_cod_original_sg_symbol_H-M Cc
_cod_database_code 7109988

loop_
_symmetry_equiv_pos_as_xyz
'x, y, z'
'x, -y, z+1/2'
'x+1/2, y+1/2, z'
'x+1/2, -y+1/2, z+1/2'

loop_
_atom_site_label
_atom_site_type_symbol
_atom_site_fract_x
_atom_site_fract_y
_atom_site_fract_z
_atom_site_U_iso_or_equiv
_atom_site_adp_type
_atom_site_occupancy
_atom_site_symmetry_multiplicity
_atom_site_calc_flag
_atom_site_refinement_flags
C1 C 0.9042(3) 0.5697(5) 0.6149(9) 0.0133(15) Uani 1 1 d .
C2 C 0.9541(3) 0.5429(5) 0.5406(10) 0.0151(16) Uani 1 1 d .
H1 H 0.9805 0.5827 0.5027 0.018 Uiso 1 1 calc R
C3 C 0.9666(3) 0.4594(5) 0.5198(9) 0.0134(15) Uani 1 1 d .
C4 C 0.9283(3) 0.4019(4) 0.5814(9) 0.0121(15) Uani 1 1 d .
H2 H 0.9368 0.3450 0.5713 0.014 Uiso 1 1 calc R
C5 C 0.8778(3) 0.4256(4) 0.6575(9) 0.0126(15) Uani 1 1 d .
C6 C 0.8658(3) 0.5093(5) 0.6729(10) 0.0117(16) Uani 1 1 d .
H3 H 0.8313 0.5261 0.7229 0.014 Uiso 1 1 calc R
C7 C 0.8902(3) 0.6576(5) 0.6328(9) 0.0115(15) Uani 1 1 d .
S1 S 0.83809(8) 0.68873(11) 0.7641(2) 0.0136(4) Uani 1 1 d .
C8 C 0.8435(3) 0.7889(5) 0.7000(9) 0.0112(15) Uani 1 1 d .
C9 C 0.8851(3) 0.7973(5) 0.5853(9) 0.0131(15) Uani 1 1 d .
H4 H 0.8946 0.8483 0.5361 0.016 Uiso 1 1 calc R
C10 C 0.9123(3) 0.7226(5) 0.5483(10) 0.0158(16) Uani 1 1 d .
H5 H 0.9426 0.7177 0.4733 0.019 Uiso 1 1 calc R
C11 C 0.8066(3) 0.8529(5) 0.7710(8) 0.0108(15) Uani 1 1 d .
O1 O 0.8078(2) 0.9245(3) 0.7097(6) 0.0129(11) Uani 1 1 d .
O2 O 0.7765(2) 0.8358(3) 0.8905(6) 0.0168(12) Uani 1 1 d .
C12 C 1.0171(3) 0.4318(5) 0.4317(9) 0.0110(15) Uani 1 1 d .
S2 S 1.07405(9) 0.49772(12) 0.4001(3) 0.0129(4) Uani 1 1 d .
C13 C 1.1088(3) 0.4255(4) 0.2833(9) 0.0129(15) Uani 1 1 d .
C14 C 1.0776(3) 0.3537(5) 0.2741(10) 0.0138(15) Uani 1 1 d .
H6 H 1.0892 0.3064 0.2154 0.017 Uiso 1 1 calc R
C15 C 1.0256(3) 0.3586(5) 0.3635(10) 0.0165(16) Uani 1 1 d .
H7 H 0.9996 0.3139 0.3733 0.020 Uiso 1 1 calc R
C16 C 1.1640(3) 0.4437(4) 0.2052(9) 0.0083(14) Uani 1 1 d .
O3 O 1.1805(2) 0.3987(3) 0.0939(6) 0.0107(10) Uani 1 1 d .
O4 O 1.1921(2) 0.5075(3) 0.2525(7) 0.0120(11) Uani 1 1 d .
C17 C 0.8379(3) 0.3647(5) 0.7251(9) 0.0136(16) Uani 1 1 d .
S3 S 0.84272(8) 0.26136(11) 0.6787(2) 0.0123(4) Uani 1 1 d .
C18 C 0.7870(3) 0.2372(4) 0.8060(9) 0.0132(15) Uani 1 1 d .
C19 C 0.7655(3) 0.3059(5) 0.8762(10) 0.0164(16) Uani 1 1 d .
H8 H 0.7344 0.3051 0.9491 0.020 Uiso 1 1 calc R
C20 C 0.7937(3) 0.3782(5) 0.8304(9) 0.0135(15) Uani 1 1 d .
H9 H 0.7834 0.4312 0.8683 0.016 Uiso 1 1 calc R
C21 C 0.7721(3) 0.1507(4) 0.8417(9) 0.0103(15) Uani 1 1 d .
O5 O 0.7363(2) 0.1348(3) 0.9468(6) 0.0130(11) Uani 1 1 d .
O6 O 0.7977(2) 0.0935(3) 0.7637(6) 0.0125(11) Uani 1 1 d .
La1 La 0.765392(17) 0.98339(2) 0.99655(2) 0.00855(13) Uani 1 1 d .
O7 O 0.8736(2) 0.9701(4) 0.9925(7) 0.0210(13) Uani 1 1 d .
C22 C 0.9093(3) 0.9835(5) 0.8850(10) 0.0137(17) Uani 1 1 d .
H10 H 0.9038 1.0309 0.8186 0.016 Uiso 1 1 calc R
N1 N 0.9536(3) 0.9368(5) 0.8574(9) 0.0245(16) Uani 1 1 d .
C23 C 0.9955(4) 0.9553(9) 0.7355(13) 0.044(3) Uani 1 1 d .
H11 H 1.0329 0.9663 0.7892 0.066 Uiso 1 1 calc R
H12 H 0.9831 1.0038 0.6732 0.066 Uiso 1 1 calc R
H13 H 0.9990 0.9083 0.6617 0.066 Uiso 1 1 calc R
C24 C 0.9616(5) 0.8589(6) 0.9440(12) 0.034(2) Uani 1 1 d .
H14 H 0.9331 0.8544 1.0293 0.051 Uiso 1 1 calc R
H15 H 1.0004 0.8570 0.9935 0.051 Uiso 1 1 calc R
H16 H 0.9567 0.8132 0.8671 0.051 Uiso 1 1 calc R
O8 O 0.5232(11) 0.6864(17) 0.820(3) 0.211(10) Uiso 1 1 d .
C25 C 0.5486(5) 0.7535(8) 0.8092(15) 0.046(3) Uiso 1 1 d .
H17 H 0.5366 0.8038 0.8565 0.055 Uiso 1 1 calc R
N2 N 0.5969(3) 0.7431(5) 0.7180(9) 0.0249(16) Uiso 1 1 d .
C26 C 0.6338(5) 0.8147(7) 0.6985(14) 0.043(3) Uiso 1 1 d .
H18 H 0.6443 0.8197 0.5840 0.064 Uiso 1 1 calc R
H19 H 0.6687 0.8083 0.7669 0.064 Uiso 1 1 calc R
H20 H 0.6131 0.8643 0.7315 0.064 Uiso 1 1 calc R
C27 C 0.6100(5) 0.6696(7) 0.6465(14) 0.043(3) Uiso 1 1 d .
H21 H 0.5816 0.6281 0.6767 0.065 Uiso 1 1 calc R
H22 H 0.6484 0.6519 0.6839 0.065 Uiso 1 1 calc R
H23 H 0.6093 0.6761 0.5277 0.065 Uiso 1 1 calc R
O9 O 0.6078(7) 0.3431(11) 0.6936(19) 0.128(5) Uiso 1 1 d .
C28 C 0.6476(5) 0.3284(8) 0.6167(15) 0.048(3) Uiso 1 1 d .
H24 H 0.6639 0.2748 0.6168 0.057 Uiso 1 1 calc R
N3 N 0.6706(3) 0.3898(5) 0.5259(9) 0.0265(16) Uiso 1 1 d .
C29 C 0.7204(6) 0.3774(8) 0.4344(15) 0.055(3) Uiso 1 1 d .
H25 H 0.7510 0.3544 0.5051 0.082 Uiso 1 1 calc R
H26 H 0.7331 0.4300 0.3896 0.082 Uiso 1 1 calc R
H27 H 0.7117 0.3390 0.3450 0.082 Uiso 1 1 calc R
C30 C 0.6461(8) 0.4710(9) 0.531(2) 0.072(4) Uiso 1 1 d .
H28 H 0.6081 0.4707 0.4768 0.108 Uiso 1 1 calc R
H29 H 0.6713 0.5097 0.4761 0.108 Uiso 1 1 calc R
H30 H 0.6423 0.4879 0.6453 0.108 Uiso 1 1 calc R

loop_
_atom_site_aniso_label
_atom_site_aniso_U_11
_atom_site_aniso_U_22
_atom_site_aniso_U_33
_atom_site_aniso_U_23
_atom_site_aniso_U_13
_atom_site_aniso_U_12
C1 0.014(4) 0.011(4) 0.016(4) -0.003(3) 0.002(3) -0.001(3)
C2 0.012(4) 0.015(4) 0.019(4) -0.005(3) 0.002(3) -0.001(3)
C3 0.016(4) 0.016(4) 0.007(4) 0.000(3) -0.006(3) -0.004(3)
C4 0.013(4) 0.008(3) 0.015(4) -0.002(3) -0.001(3) 0.002(3)
C5 0.012(4) 0.008(4) 0.017(4) -0.001(3) -0.007(3) 0.002(3)
C6 0.014(4) 0.012(4) 0.010(4) 0.000(3) 0.005(3) 0.004(3)
C7 0.008(3) 0.016(4) 0.010(4) -0.001(3) 0.007(3) -0.001(3)
S1 0.0196(10) 0.0084(8) 0.0131(9) 0.0006(7) 0.0058(7) 0.0020(7)
C8 0.011(3) 0.011(3) 0.012(4) 0.000(3) -0.005(3) 0.004(3)
C9 0.014(4) 0.009(4) 0.016(4) 0.002(3) -0.001(3) -0.004(3)
C10 0.014(4) 0.015(4) 0.018(4) 0.000(3) 0.002(3) 0.002(3)
C11 0.011(3) 0.018(4) 0.003(3) -0.001(3) -0.002(3) -0.002(3)
O1 0.021(3) 0.008(3) 0.009(3) 0.004(2) -0.007(2) 0.003(2)
O2 0.026(3) 0.009(3) 0.015(3) -0.002(2) 0.003(2) 0.003(2)
C12 0.009(3) 0.013(4) 0.011(4) 0.000(3) 0.000(3) -0.002(3)
S2 0.0102(9) 0.0121(8) 0.0165(10) -0.0023(8) 0.0043(8) -0.0011(7)
C13 0.016(4) 0.010(4) 0.013(4) -0.001(3) 0.003(3) -0.001(3)
C14 0.009(3) 0.013(4) 0.020(4) -0.002(3) 0.008(3) -0.003(3)
C15 0.016(4) 0.010(4) 0.023(4) 0.002(3) 0.006(3) -0.005(3)
C16 0.002(3) 0.010(3) 0.013(4) 0.004(3) 0.000(3) 0.001(3)
O3 0.006(2) 0.016(3) 0.011(3) -0.002(2) 0.003(2) -0.003(2)
O4 0.011(3) 0.011(2) 0.015(3) 0.002(2) 0.004(2) 0.003(2)
C17 0.012(4) 0.010(4) 0.018(4) -0.006(3) -0.001(3) 0.006(3)
S3 0.0138(9) 0.0092(8) 0.0144(9) -0.0013(7) 0.0052(7) -0.0007(7)
C18 0.014(3) 0.011(4) 0.014(4) 0.003(3) -0.005(3) -0.006(3)
C19 0.016(4) 0.010(4) 0.024(4) -0.002(3) -0.002(3) -0.002(3)
C20 0.017(4) 0.012(3) 0.012(4) 0.000(3) 0.007(3) 0.003(3)
C21 0.004(3) 0.011(4) 0.015(4) 0.000(3) -0.002(3) 0.002(3)
O5 0.015(3) 0.014(3) 0.010(3) -0.001(2) 0.006(2) -0.001(2)
O6 0.009(2) 0.013(3) 0.016(3) -0.002(2) -0.001(2) 0.002(2)
La1 0.00967(19) 0.00735(19) 0.0087(2) -0.00035(19) 0.00179(13) -0.00008(19)
O7 0.011(3) 0.037(3) 0.015(3) -0.006(3) 0.002(2) 0.000(2)
C22 0.009(4) 0.018(4) 0.014(4) -0.005(3) 0.000(3) 0.001(3)
N1 0.024(4) 0.029(4) 0.021(4) 0.002(3) 0.000(3) 0.002(3)
C23 0.027(5) 0.076(8) 0.031(6) -0.001(6) 0.018(5) 0.001(6)
C24 0.048(6) 0.022(5) 0.032(5) -0.003(4) -0.013(5) 0.011(4)

loop_
_atom_type_symbol
_atom_type_description
_atom_type_scat_dispersion_real
_atom_type_scat_dispersion_imag
_atom_type_scat_source
C C 0.0033 0.0016 'International Tables Vol C Tables 4.2.6.8 and 6.1.1.4'
H H 0.0000 0.0000 'International Tables Vol C Tables 4.2.6.8 and 6.1.1.4'
O O 0.0106 0.0060 'International Tables Vol C Tables 4.2.6.8 and 6.1.1.4'
S S 0.1246 0.1234 'International Tables Vol C Tables 4.2.6.8 and 6.1.1.4'
La La -0.2871 2.4523 'International Tables Vol C Tables 4.2.6.8 and 6.1.1.4'
N N 0.0061 0.0033 'International Tables Vol C Tables 4.2.6.8 and 6.1.1.4'

loop_
_geom_angle_atom_site_label_1
_geom_angle_atom_site_label_2
_geom_angle_atom_site_label_3
_geom_angle
_geom_angle_site_symmetry_1
_geom_angle_site_symmetry_3
C2 C1 C6 118.0(7) . .
C2 C1 C7 122.3(7) . .
C6 C1 C7 119.7(7) . .
C1 C2 C3 122.3(7) . .
C4 C3 C2 118.0(7) . .
C4 C3 C12 120.0(7) . .
C2 C3 C12 121.9(7) . .
C3 C4 C5 121.9(7) . .
C6 C5 C4 118.8(7) . .
C6 C5 C17 119.4(7) . .
C4 C5 C17 121.8(7) . .
C5 C6 C1 121.0(7) . .
C10 C7 C1 127.6(7) . .
C10 C7 S1 111.7(6) . .
C1 C7 S1 120.6(5) . .
C8 S1 C7 91.6(4) . .
C9 C8 C11 128.8(7) . .
C9 C8 S1 111.3(6) . .
C11 C8 S1 120.0(6) . .
C8 C9 C10 113.0(7) . .
C7 C10 C9 112.4(7) . .
O2 C11 O1 122.3(7) . .
O2 C11 C8 119.6(7) . .
O1 C11 C8 118.1(7) . .
O2 C11 La1 58.5(4) . .
O1 C11 La1 66.8(4) . .
C8 C11 La1 160.5(5) . .
C11 O1 La1 145.0(5) . 2_574
C11 O1 La1 88.2(4) . .
La1 O1 La1 104.33(18) 2_574 .
C11 O2 La1 96.9(5) . .
C15 C12 C3 127.6(7) . .
C15 C12 S2 111.7(6) . .
C3 C12 S2 120.7(6) . .
C12 S2 C13 91.9(4) . .
C14 C13 C16 127.4(7) . .
C14 C13 S2 110.8(5) . .
C16 C13 S2 121.9(5) . .
C13 C14 C15 112.0(7) . .
C12 C15 C14 113.6(7) . .
O3 C16 O4 122.5(6) . .
O3 C16 C13 119.4(6) . .
O4 C16 C13 118.1(6) . .
O3 C16 La1 56.4(3) . 3_544
O4 C16 La1 66.4(4) . 3_544
C13 C16 La1 170.9(5) . 3_544
C16 O3 La1 99.8(4) . 3_544
C16 O4 La1 126.7(5) . 4_564
C16 O4 La1 88.5(4) . 3_544
La1 O4 La1 100.86(19) 4_564 3_544
C20 C17 C5 128.1(7) . .
C20 C17 S3 110.3(6) . .
C5 C17 S3 121.6(6) . .
C17 S3 C18 91.9(4) . .
C19 C18 C21 127.4(7) . .
C19 C18 S3 111.1(6) . .
C21 C18 S3 121.2(6) . .
C18 C19 C20 113.3(7) . .
C17 C20 C19 113.4(7) . .
O5 C21 O6 121.5(7) . .
O5 C21 C18 120.1(7) . .
O6 C21 C18 118.5(7) . .
O5 C21 La1 58.3(4) . 1_545
O6 C21 La1 65.5(4) . 1_545
C18 C21 La1 163.4(5) . 1_545
C21 O5 La1 97.6(4) . 1_545
C21 O6 La1 129.6(4) . 2_564
C21 O6 La1 89.3(4) . 1_545
La1 O6 La1 101.21(17) 2_564 1_545
O1 La1 O7 71.60(18) 2_575 .
O1 La1 O3 113.60(17) 2_575 3_456
O7 La1 O3 137.46(18) . 3_456
O1 La1 O2 139.44(17) 2_575 .
O7 La1 O2 78.85(19) . .
O3 La1 O2 71.78(17) 3_456 .
O1 La1 O5 68.53(17) 2_575 1_565
O7 La1 O5 109.63(18) . 1_565
O3 La1 O5 111.25(16) 3_456 1_565
O2 La1 O5 149.95(17) . 1_565
O1 La1 O4 138.34(16) 2_575 4_465
O7 La1 O4 128.86(18) . 4_465
O3 La1 O4 77.03(16) 3_456 4_465
O2 La1 O4 82.07(17) . 4_465
O5 La1 O4 70.15(16) 1_565 4_465
O1 La1 O6 66.36(17) 2_575 2_565
O7 La1 O6 72.94(18) . 2_565
O3 La1 O6 71.75(16) 3_456 2_565
O2 La1 O6 78.94(17) . 2_565
O5 La1 O6 130.99(16) 1_565 2_565
O4 La1 O6 147.20(16) 4_465 2_565
O1 La1 O6 89.18(16) 2_575 1_565
O7 La1 O6 75.80(18) . 1_565
O3 La1 O6 143.14(15) 3_456 1_565
O2 La1 O6 110.05(16) . 1_565
O5 La1 O6 48.85(15) 1_565 1_565
O4 La1 O6 67.13(16) 4_465 1_565
O6 La1 O6 145.01(19) 2_565 1_565
O1 La1 O1 131.9(2) 2_575 .
O7 La1 O1 65.08(17) . .
O3 La1 O1 112.22(16) 3_456 .
O2 La1 O1 48.89(16) . .
O5 La1 O1 107.19(15) 1_565 .
O4 La1 O1 66.61(16) 4_465 .
O6 La1 O1 116.71(15) 2_565 .
O6 La1 O1 61.25(15) 1_565 .
O1 La1 O4 67.77(17) 2_575 3_456
O7 La1 O4 130.98(18) . 3_456
O3 La1 O4 48.84(16) 3_456 3_456
O2 La1 O4 117.31(17) . 3_456
O5 La1 O4 79.69(15) 1_565 3_456
O4 La1 O4 99.92(19) 4_465 3_456
O6 La1 O4 66.45(16) 2_565 3_456
O6 La1 O4 128.53(15) 1_565 3_456
O1 La1 O4 160.30(16) . 3_456
O1 La1 C11 137.33(19) 2_575 .
O7 La1 C11 66.14(19) . .
O3 La1 C11 94.26(19) 3_456 .
O2 La1 C11 24.56(19) . .
O5 La1 C11 131.72(18) 1_565 .
O4 La1 C11 77.17(18) 4_465 .
O6 La1 C11 95.17(18) 2_565 .
O6 La1 C11 86.19(19) 1_565 .
O1 La1 C11 25.08(18) . .
O4 La1 C11 141.65(18) 3_456 .
O1 La1 C21 74.21(19) 2_575 1_565
O7 La1 C21 90.49(19) . 1_565
O3 La1 C21 132.03(17) 3_456 1_565
O2 La1 C21 134.06(19) . 1_565
O5 La1 C21 24.15(18) 1_565 1_565
O4 La1 C21 70.33(17) 4_465 1_565
O6 La1 C21 140.25(18) 2_565 1_565
O6 La1 C21 25.28(18) 1_565 1_565
O1 La1 C21 85.99(18) . 1_565
O4 La1 C21 103.43(18) 3_456 1_565
C11 La1 C21 111.1(2) . 1_565
C22 O7 La1 132.6(5) . .
O7 C22 N1 124.4(8) . .
C22 N1 C23 123.2(9) . .
C22 N1 C24 120.8(8) . .
C23 N1 C24 115.9(9) . .
O8 C25 N2 108.9(16) . .
C27 N2 C25 122.3(9) . .
C27 N2 C26 120.8(9) . .
C25 N2 C26 116.9(9) . .
O9 C28 N3 118.4(14) . .
C28 N3 C29 121.6(9) . .
C28 N3 C30 119.6(10) . .
C29 N3 C30 118.6(10) . .

loop_
_geom_bond_atom_site_label_1
_geom_bond_atom_site_label_2
_geom_bond_distance
_geom_bond_site_symmetry_2
C1 C2 1.394(11) .
C1 C6 1.418(11) .
C1 C7 1.474(10) .
C2 C3 1.400(11) .
C3 C4 1.395(11) .
C3 C12 1.466(11) .
C4 C5 1.398(10) .
C5 C6 1.398(10) .
C5 C17 1.475(11) .
C7 C10 1.372(11) .
C7 S1 1.719(7) .
S1 C8 1.718(8) .
C8 C9 1.375(11) .
C8 C11 1.478(10) .
C9 C10 1.406(11) .
C11 O2 1.252(9) .
C11 O1 1.268(9) .
C11 La1 2.990(8) .
O1 La1 2.487(5) 2_574
O1 La1 2.749(5) .
O2 La1 2.569(5) .
C12 C15 1.332(11) .
C12 S2 1.727(7) .
S2 C13 1.729(7) .
C13 C14 1.376(10) .
C13 C16 1.480(10) .
C14 C15 1.433(10) .
C16 O3 1.239(9) .
C16 O4 1.280(9) .
C16 La1 3.020(7) 3_544
O3 La1 2.552(5) 3_544
O4 La1 2.599(6) 4_564
O4 La1 2.768(6) 3_544
C17 C20 1.378(11) .
C17 S3 1.728(8) .
S3 C18 1.731(8) .
C18 C19 1.359(11) .
C18 C21 1.480(10) .
C19 C20 1.402(11) .
C21 O5 1.242(9) .
C21 O6 1.285(9) .
C21 La1 3.009(7) 1_545
O5 La1 2.582(5) 1_545
O6 La1 2.616(5) 2_564
O6 La1 2.738(5) 1_545
La1 O1 2.487(5) 2_575
La1 O7 2.525(6) .
La1 O3 2.552(5) 3_456
La1 O5 2.582(5) 1_565
La1 O4 2.599(6) 4_465
La1 O6 2.616(5) 2_565
La1 O6 2.738(5) 1_565
La1 O4 2.768(6) 3_456
La1 C21 3.009(7) 1_565
O7 C22 1.246(11) .
C22 N1 1.305(11) .
N1 C23 1.447(12) .
N1 C24 1.461(12) .
O8 C25 1.25(3) .
C25 N2 1.376(14) .
N2 C27 1.370(14) .
N2 C26 1.458(13) .
O9 C28 1.160(18) .
C28 N3 1.364(14) .
N3 C29 1.411(15) .
N3 C30 1.439(16) .

loop_
_geom_torsion_atom_site_label_1
_geom_torsion_atom_site_label_2
_geom_torsion_atom_site_label_3
_geom_torsion_atom_site_label_4
_geom_torsion
_geom_torsion_site_symmetry_1
_geom_torsion_site_symmetry_4
C6 C1 C2 C3 1.0(11) . .
C7 C1 C2 C3 -178.3(7) . .
C1 C2 C3 C4 -2.2(11) . .
C1 C2 C3 C12 175.8(7) . .
C2 C3 C4 C5 1.9(11) . .
C12 C3 C4 C5 -176.1(7) . .
C3 C4 C5 C6 -0.4(11) . .
C3 C4 C5 C17 -178.9(7) . .
C4 C5 C6 C1 -0.9(11) . .
C17 C5 C6 C1 177.6(7) . .
C2 C1 C6 C5 0.7(11) . .
C7 C1 C6 C5 180.0(7) . .
C2 C1 C7 C10 18.7(12) . .
C6 C1 C7 C10 -160.5(8) . .
C2 C1 C7 S1 -164.9(6) . .
C6 C1 C7 S1 15.8(10) . .
C10 C7 S1 C8 2.4(6) . .
C1 C7 S1 C8 -174.5(6) . .
C7 S1 C8 C9 -1.6(6) . .
C7 S1 C8 C11 179.7(6) . .
C11 C8 C9 C10 179.1(7) . .
S1 C8 C9 C10 0.5(8) . .
C1 C7 C10 C9 174.1(7) . .
S1 C7 C10 C9 -2.5(9) . .
C8 C9 C10 C7 1.3(10) . .
C9 C8 C11 O2 -170.2(7) . .
S1 C8 C11 O2 8.2(9) . .
C9 C8 C11 O1 8.2(11) . .
S1 C8 C11 O1 -173.3(5) . .
C9 C8 C11 La1 -91.4(17) . .
S1 C8 C11 La1 87.1(16) . .
O2 C11 O1 La1 -93.3(10) . 2_574
C8 C11 O1 La1 88.3(10) . 2_574
La1 C11 O1 La1 -112.7(8) . 2_574
O2 C11 O1 La1 19.4(7) . .
C8 C11 O1 La1 -159.0(6) . .
O1 C11 O2 La1 -20.9(7) . .
C8 C11 O2 La1 157.4(6) . .
C4 C3 C12 C15 18.8(12) . .
C2 C3 C12 C15 -159.2(8) . .
C4 C3 C12 S2 -163.4(6) . .
C2 C3 C12 S2 18.7(9) . .
C15 C12 S2 C13 2.6(6) . .
C3 C12 S2 C13 -175.6(6) . .
C12 S2 C13 C14 -1.3(6) . .
C12 S2 C13 C16 177.7(6) . .
C16 C13 C14 C15 -179.2(7) . .
S2 C13 C14 C15 -0.2(9) . .
C3 C12 C15 C14 174.8(7) . .
S2 C12 C15 C14 -3.2(9) . .
C13 C14 C15 C12 2.2(10) . .
C14 C13 C16 O3 15.6(11) . .
S2 C13 C16 O3 -163.3(6) . .
C14 C13 C16 O4 -166.7(8) . .
S2 C13 C16 O4 14.4(9) . .
C14 C13 C16 La1 76(3) . 3_544
S2 C13 C16 La1 -103(3) . 3_544
O4 C16 O3 La1 -7.0(8) . 3_544
C13 C16 O3 La1 170.5(5) . 3_544
O3 C16 O4 La1 -96.1(8) . 4_564
C13 C16 O4 La1 86.3(7) . 4_564
La1 C16 O4 La1 -102.5(4) 3_544 4_564
O3 C16 O4 La1 6.4(7) . 3_544
C13 C16 O4 La1 -171.2(6) . 3_544
C6 C5 C17 C20 -13.0(12) . .
C4 C5 C17 C20 165.6(8) . .
C6 C5 C17 S3 167.9(6) . .
C4 C5 C17 S3 -13.5(10) . .
C20 C17 S3 C18 -1.8(6) . .
C5 C17 S3 C18 177.5(6) . .
C17 S3 C18 C19 1.4(6) . .
C17 S3 C18 C21 -172.1(6) . .
C21 C18 C19 C20 172.3(7) . .
S3 C18 C19 C20 -0.7(9) . .
C5 C17 C20 C19 -177.5(7) . .
S3 C17 C20 C19 1.7(9) . .
C18 C19 C20 C17 -0.7(10) . .
C19 C18 C21 O5 -0.2(12) . .
S3 C18 C21 O5 172.1(5) . .
C19 C18 C21 O6 -179.1(7) . .
S3 C18 C21 O6 -6.8(10) . .
C19 C18 C21 La1 -80(2) . 1_545
S3 C18 C21 La1 92.8(19) . 1_545
O6 C21 O5 La1 18.1(7) . 1_545
C18 C21 O5 La1 -160.8(6) . 1_545
O5 C21 O6 La1 87.1(8) . 2_564
C18 C21 O6 La1 -94.0(7) . 2_564
La1 C21 O6 La1 104.0(5) 1_545 2_564
O5 C21 O6 La1 -16.9(7) . 1_545
C18 C21 O6 La1 162.0(6) . 1_545
C11 O2 La1 O1 -99.4(5) . 2_575
C11 O2 La1 O7 -55.9(4) . .
C11 O2 La1 O3 155.3(4) . 3_456
C11 O2 La1 O5 54.2(6) . 1_565
C11 O2 La1 O4 76.4(4) . 4_465
C11 O2 La1 O6 -130.4(4) . 2_565
C11 O2 La1 O6 14.4(4) . 1_565
C11 O2 La1 O1 10.7(4) . .
C11 O2 La1 O4 173.5(4) . 3_456
C11 O2 La1 C21 23.8(5) . 1_565
C11 O1 La1 O1 114.4(3) . 2_575
La1 O1 La1 O1 -98.7(3) 2_574 2_575
C11 O1 La1 O7 86.6(4) . .
La1 O1 La1 O7 -126.5(2) 2_574 .
C11 O1 La1 O3 -46.9(4) . 3_456
La1 O1 La1 O3 100.0(2) 2_574 3_456
C11 O1 La1 O2 -10.5(4) . .
La1 O1 La1 O2 136.5(3) 2_574 .
C11 O1 La1 O5 -169.3(4) . 1_565
La1 O1 La1 O5 -22.4(2) 2_574 1_565
C11 O1 La1 O4 -110.7(4) . 4_465
La1 O1 La1 O4 36.20(17) 2_574 4_465
C11 O1 La1 O6 33.2(4) . 2_565
La1 O1 La1 O6 -179.94(15) 2_574 2_565
C11 O1 La1 O6 173.5(4) . 1_565
La1 O1 La1 O6 -39.58(17) 2_574 1_565
C11 O1 La1 O4 -61.3(6) . 3_456
La1 O1 La1 O4 85.6(5) 2_574 3_456
La1 O1 La1 C11 146.9(5) 2_574 .
C11 O1 La1 C21 179.0(4) . 1_565
La1 O1 La1 C21 -34.09(19) 2_574 1_565
O2 C11 La1 O1 108.9(4) . 2_575
O1 C11 La1 O1 -90.3(4) . 2_575
C8 C11 La1 O1 18.4(17) . 2_575
O2 C11 La1 O7 117.4(5) . .
O1 C11 La1 O7 -81.8(4) . .
C8 C11 La1 O7 26.9(16) . .
O2 C11 La1 O3 -23.4(4) . 3_456
O1 C11 La1 O3 137.4(4) . 3_456
C8 C11 La1 O3 -113.9(16) . 3_456
O1 C11 La1 O2 160.8(7) . .
C8 C11 La1 O2 -90.4(17) . .
O2 C11 La1 O5 -147.0(4) . 1_565
O1 C11 La1 O5 13.8(5) . 1_565
C8 C11 La1 O5 122.5(16) . 1_565
O2 C11 La1 O4 -99.1(4) . 4_465
O1 C11 La1 O4 61.7(4) . 4_465
C8 C11 La1 O4 170.5(16) . 4_465
O2 C11 La1 O6 48.6(4) . 2_565
O1 C11 La1 O6 -150.6(4) . 2_565
C8 C11 La1 O6 -41.8(16) . 2_565
O2 C11 La1 O6 -166.5(4) . 1_565
O1 C11 La1 O6 -5.7(4) . 1_565
C8 C11 La1 O6 103.1(16) . 1_565
O2 C11 La1 O1 -160.8(7) . .
C8 C11 La1 O1 108.8(17) . .
O2 C11 La1 O4 -9.3(6) . 3_456
O1 C11 La1 O4 151.5(4) . 3_456
C8 C11 La1 O4 -99.7(16) . 3_456
O2 C11 La1 C21 -161.9(4) . 1_565
O1 C11 La1 C21 -1.1(4) . 1_565
C8 C11 La1 C21 107.7(16) . 1_565
O1 La1 O7 C22 -119.8(7) 2_575 .
O3 La1 O7 C22 135.0(6) 3_456 .
O2 La1 O7 C22 88.3(7) . .
O5 La1 O7 C22 -61.7(7) 1_565 .
O4 La1 O7 C22 18.2(8) 4_465 .
O6 La1 O7 C22 170.0(7) 2_565 .
O6 La1 O7 C22 -25.9(7) 1_565 .
O1 La1 O7 C22 38.7(7) . .
O4 La1 O7 C22 -155.0(6) 3_456 .
C11 La1 O7 C22 66.2(7) . .
C21 La1 O7 C22 -46.7(7) 1_565 .
La1 O7 C22 N1 -139.4(7) . .
O7 C22 N1 C23 -177.7(9) . .
O7 C22 N1 C24 5.9(13) . .
O8 C25 N2 C27 3.4(19) . .
O8 C25 N2 C26 -177.3(15) . .
O9 C28 N3 C29 177.5(14) . .
O9 C28 N3 C30 2(2) . .
